data_1534339
loop_
_publ_author_name
'Bystroem, A.'
'Wilhelmi, K.A.'

_publ_section_title
;
 The crystal structure of diaboleite, Pb2 Cu (O H)4 Cl2
;
_journal_name_full 'Arkiv foer Kemi'
_journal_page_first 397
_journal_page_last 404
_journal_volume 2
_journal_year 1950
_chemical_formula_sum 'Cl2 Cu H4 O4 Pb2'
_chemical_name_systematic 'Pb2 Cu (O H)4 Cl2'
_space_group_IT_number 99
_symmetry_space_group_name_Hall 'P 4 -2'
_symmetry_space_group_name_H-M 'P 4 m m'
_cell_angle_alpha 90
_cell_angle_beta 90
_cell_angle_gamma 90
_cell_formula_units_Z 1
_cell_length_a 5.87
_cell_length_b 5.87
_cell_length_c 5.494
_cell_volume 189.306
_citation_journal_id_ASTM ARKEAD
_cod_data_source_file Bystroem_ARKEAD_1950_230.cif
_cod_data_source_block H4Cl2Cu1O4Pb2
_cod_original_cell_volume 189.3062
_cod_original_formula_sum 'H4 Cl2 Cu1 O4 Pb2'
_cod_database_code 1534339

loop_
_symmetry_equiv_pos_as_xyz
x,y,z
-y,x,z
-x,-y,z
y,-x,z
-x,y,z
-y,-x,z
x,-y,z
y,x,z

loop_
_atom_site_label
_atom_site_type_symbol
_atom_site_fract_x
_atom_site_fract_y
_atom_site_fract_z
_atom_site_occupancy
_atom_site_U_iso_or_equiv
Cu1 Cu+2 0 0 0.278 1 0.0
O1 O-2 0.25 0.25 0.278 1 0.0
Cl2 Cl-1 0.5 0.5 -0.125 1 0.0
Cl1 Cl-1 0 0 -0.222 1 0.0
Pb1 Pb+2 0.5 0 0 1 0.0
